data_7125121
loop_
_publ_author_name
'Surinwong, Sireenart'
'Yoshinari, Nobuto'
'Kojima, Tatsuhiro'
'Konno, Takumi'

_publ_section_title
;
 A drastic change in the superhydrophilic crystal porosities of
 metallosupramolecular structures via a slight change in pH.
;
_journal_issue 87
_journal_name_full 'Chemical communications (Cambridge, England)'
_journal_page_first 12893
_journal_page_last 12896
_journal_paper_doi 10.1039/c6cc06943f
_journal_volume 52
_journal_year 2016
_chemical_absolute_configuration rmad
_chemical_formula_moiety 'Zn, (C30 H55 Au3 Co2 N6 O12 S6),  6(H2 O)'
_chemical_formula_sum 'C30 H55 Au3 Co2 N6 O18 S6 Zn'
_chemical_formula_weight 1754.29
_space_group_crystal_system orthorhombic
_space_group_IT_number 23
_space_group_name_Hall 'I 2 2'
_space_group_name_H-M_alt 'I 2 2 2'
_atom_sites_solution_hydrogens geom
_audit_creation_method SHELXL-2014
_audit_update_record
;
2016-08-20 deposited with the CCDC.
2016-10-06 downloaded from the CCDC.
;
_cell_angle_alpha 90
_cell_angle_beta 90
_cell_angle_gamma 90
_cell_formula_units_Z 4
_cell_length_a 10.307(3)
_cell_length_b 18.544(5)
_cell_length_c 27.144(7)
_cell_measurement_reflns_used 16962
_cell_measurement_temperature 100(2)
_cell_measurement_theta_max 27.041
_cell_measurement_theta_min 1.310
_cell_volume 5188(2)
_computing_cell_refinement 'RAPID-AUTO (Rigaku Corporation)'
_computing_data_collection 'RAPID-AUTO (Rigaku Corporation)'
_computing_data_reduction 'RAPID-AUTO (Rigaku Corporation)'
_computing_molecular_graphics Mercury
_computing_publication_material WinGX
_computing_structure_refinement 'SHELXL-2014/7 (Sheldrick, 2014)'
_computing_structure_solution 'SHELXS-2014 (Sheldrick, 2014)'
_diffrn_ambient_temperature 100(2)
_diffrn_detector_area_resol_mean 14.69
_diffrn_measured_fraction_theta_full 1.000
_diffrn_measured_fraction_theta_max 0.999
_diffrn_measurement_device_type 'Rigaku Mercury2CCD detector'
_diffrn_measurement_method 'w scan'
_diffrn_radiation_monochromator Si(311)
_diffrn_radiation_type synchrotron
_diffrn_radiation_wavelength 0.7002
_diffrn_reflns_av_R_equivalents 0.0669
_diffrn_reflns_av_unetI/netI 0.0781
_diffrn_reflns_Laue_measured_fraction_full 1.000
_diffrn_reflns_Laue_measured_fraction_max 0.999
_diffrn_reflns_limit_h_max 12
_diffrn_reflns_limit_h_min -13
_diffrn_reflns_limit_k_max 23
_diffrn_reflns_limit_k_min -24
_diffrn_reflns_limit_l_max 34
_diffrn_reflns_limit_l_min -35
_diffrn_reflns_number 16962
_diffrn_reflns_point_group_measured_fraction_full 0.998
_diffrn_reflns_point_group_measured_fraction_max 0.994
_diffrn_reflns_theta_full 24.842
_diffrn_reflns_theta_max 27.041
_diffrn_reflns_theta_min 1.310
_diffrn_source 'SPring-8 BL02B1 bending magnet'
_exptl_absorpt_coefficient_mu 9.140
_exptl_absorpt_correction_T_max 1.00
_exptl_absorpt_correction_T_min 0.6614
_exptl_absorpt_correction_type multi-scan
_exptl_absorpt_process_details
;
(ABSCOR; Higashi, 1995)
;
_exptl_crystal_colour Purple
_exptl_crystal_density_diffrn 2.246
_exptl_crystal_description 'square block'
_exptl_crystal_F_000 3352
_exptl_crystal_size_max 0.100
_exptl_crystal_size_mid 0.060
_exptl_crystal_size_min 0.060
_refine_diff_density_max 1.542
_refine_diff_density_min -1.325
_refine_diff_density_rms 0.203
_refine_ls_abs_structure_details
;
 Flack x determined using 2139 quotients [(I+)-(I-)]/[(I+)+(I-)]
 (Parsons, Flack and Wagner, Acta Cryst. B69 (2013) 249-259).
;
_refine_ls_abs_structure_Flack 0.013(7)
_refine_ls_extinction_method none
_refine_ls_goodness_of_fit_ref 1.012
_refine_ls_hydrogen_treatment constr
_refine_ls_matrix_type full
_refine_ls_number_parameters 297
_refine_ls_number_reflns 5952
_refine_ls_number_restraints 9
_refine_ls_restrained_S_all 1.012
_refine_ls_R_factor_all 0.0451
_refine_ls_R_factor_gt 0.0383
_refine_ls_shift/su_max 0.000
_refine_ls_shift/su_mean 0.000
_refine_ls_structure_factor_coef Fsqd
_refine_ls_weighting_details 'w=1/[\s^2^(Fo^2^)+(0.0224P)^2^] where P=(Fo^2^+2Fc^2^)/3'
_refine_ls_weighting_scheme calc
_refine_ls_wR_factor_gt 0.0793
_refine_ls_wR_factor_ref 0.0818
_reflns_Friedel_coverage 0.796
_reflns_Friedel_fraction_full 0.995
_reflns_Friedel_fraction_max 0.988
_reflns_number_gt 5350
_reflns_number_total 5952
_reflns_threshold_expression 'I > 2\s(I)'
_cod_data_source_file c6cc06943f2.cif
_cod_data_source_block 1
_cod_database_code 7125121
_shelx_space_group_comment
;
The symmetry employed for this shelxl refinement is uniquely defined
by the following loop, which should always be used as a source of
symmetry information in preference to the above space-group names.
They are only intended as comments.
;
_shelx_estimated_absorpt_t_min 0.462
_shelx_estimated_absorpt_t_max 0.610
_shelxl_version_number 2014-3

loop_
_space_group_symop_operation_xyz
'x, y, z'
'-x, -y, z'
'x, -y, -z'
'-x, y, -z'
'x+1/2, y+1/2, z+1/2'
'-x+1/2, -y+1/2, z+1/2'
'x+1/2, -y+1/2, -z+1/2'
'-x+1/2, y+1/2, -z+1/2'

loop_
_atom_site_label
_atom_site_type_symbol
_atom_site_fract_x
_atom_site_fract_y
_atom_site_fract_z
_atom_site_U_iso_or_equiv
_atom_site_adp_type
_atom_site_occupancy
_atom_site_site_symmetry_order
_atom_site_calc_flag
_atom_site_refinement_flags_posn
_atom_site_refinement_flags_adp
_atom_site_refinement_flags_occupancy
_atom_site_disorder_assembly
_atom_site_disorder_group
Au1 Au 0.5000 0.34744(3) 0.5000 0.02030(15) Uani 1 2 d S T P . .
Au2 Au 0.36114(4) 0.20619(2) 0.51473(2) 0.02039(11) Uani 1 1 d . . . . .
Co1 Co 0.59617(14) 0.25446(8) 0.62208(5) 0.0201(3) Uani 1 1 d . . . . .
S1 S 0.7261(3) 0.21097(18) 0.56251(9) 0.0245(6) Uani 1 1 d . . . . .
C1 C 0.7622(12) 0.1198(7) 0.5866(4) 0.027(3) Uani 1 1 d . . . . .
C2 C 0.7772(12) 0.1358(7) 0.6418(4) 0.027(3) Uani 1 1 d . . . . .
H2 H 0.8484 0.1720 0.6458 0.033 Uiso 1 1 calc R U . . .
N1 N 0.6542(10) 0.1689(5) 0.6608(3) 0.026(2) Uani 1 1 d . . . . .
H1A H 0.6663 0.1824 0.6927 0.031 Uiso 1 1 calc R U . . .
H1B H 0.5904 0.1350 0.6602 0.031 Uiso 1 1 calc R U . . .
C3 C 0.8111(16) 0.0697(7) 0.6734(4) 0.036(3) Uani 1 1 d . . . . .
O1 O 0.9285(9) 0.0651(4) 0.6842(3) 0.034(2) Uani 1 1 d . . . . .
O2 O 0.7203(10) 0.0286(5) 0.6859(3) 0.042(2) Uani 1 1 d . . . . .
C4 C 0.8954(12) 0.0987(9) 0.5644(4) 0.047(4) Uani 1 1 d . . . . .
H4A H 0.9598 0.1356 0.5729 0.070 Uiso 1 1 calc R U . . .
H4B H 0.9228 0.0521 0.5779 0.070 Uiso 1 1 calc R U . . .
H4C H 0.8879 0.0951 0.5285 0.070 Uiso 1 1 calc R U . . .
C5 C 0.6621(13) 0.0627(7) 0.5735(4) 0.032(3) Uani 1 1 d . . . . .
H5A H 0.6596 0.0563 0.5377 0.048 Uiso 1 1 calc R U . . .
H5B H 0.6856 0.0170 0.5893 0.048 Uiso 1 1 calc R U . . .
H5C H 0.5765 0.0781 0.5853 0.048 Uiso 1 1 calc R U . . .
S2 S 0.4233(3) 0.19318(15) 0.59499(9) 0.0198(6) Uani 1 1 d . . . . .
C6 C 0.2927(12) 0.2273(6) 0.6356(4) 0.025(3) Uani 1 1 d . . . . .
C7 C 0.3639(12) 0.2338(6) 0.6857(3) 0.022(2) Uani 1 1 d . . . . .
H7 H 0.3959 0.1845 0.6944 0.026 Uiso 1 1 calc R U . . .
N2 N 0.4815(10) 0.2808(5) 0.6789(3) 0.026(2) Uani 1 1 d . . . . .
H2A H 0.5296 0.2793 0.7070 0.031 Uiso 1 1 calc R U . . .
H2B H 0.4545 0.3272 0.6747 0.031 Uiso 1 1 calc R U . . .
C8 C 0.2773(13) 0.2585(7) 0.7276(4) 0.028(3) Uani 1 1 d . . . . .
O3 O 0.2894(12) 0.3210(5) 0.7445(3) 0.053(3) Uani 1 1 d . . . . .
O4 O 0.1937(8) 0.2138(4) 0.7434(2) 0.0277(19) Uani 1 1 d . . . . .
C9 C 0.1890(14) 0.1677(8) 0.6360(4) 0.044(4) Uani 1 1 d . . . . .
H9A H 0.2283 0.1223 0.6469 0.066 Uiso 1 1 calc R U . . .
H9B H 0.1191 0.1811 0.6587 0.066 Uiso 1 1 calc R U . . .
H9C H 0.1536 0.1617 0.6028 0.066 Uiso 1 1 calc R U . . .
C10 C 0.2355(11) 0.2990(7) 0.6189(4) 0.030(3) Uani 1 1 d . . . . .
H10A H 0.3035 0.3360 0.6190 0.045 Uiso 1 1 calc R U . . .
H10B H 0.2004 0.2939 0.5855 0.045 Uiso 1 1 calc R U . . .
H10C H 0.1659 0.3133 0.6415 0.045 Uiso 1 1 calc R U . . .
S3 S 0.5494(3) 0.35637(15) 0.58158(9) 0.0224(6) Uani 1 1 d . . . . .
C11 C 0.7038(13) 0.4105(7) 0.5894(4) 0.033(3) Uani 1 1 d . . . . .
C12 C 0.7324(12) 0.3927(7) 0.6433(4) 0.031(3) Uani 1 1 d . . . . .
H12 H 0.6569 0.4103 0.6630 0.037 Uiso 1 1 calc R U . A 1
N3 N 0.7396(10) 0.3131(6) 0.6506(3) 0.031(3) Uani 1 1 d . . . . .
H3A H 0.7428 0.3042 0.6835 0.037 Uiso 1 1 calc R U . . .
H3B H 0.8156 0.2972 0.6374 0.037 Uiso 1 1 calc R U . . .
C13 C 0.850(3) 0.4387(16) 0.6582(9) 0.031(7) Uiso 0.5 1 d D . P B 1
O5 O 0.955(2) 0.4116(13) 0.6550(8) 0.057(6) Uiso 0.5 1 d D . P B 1
O6 O 0.822(2) 0.5040(14) 0.6757(10) 0.066(7) Uiso 0.5 1 d D . P B 1
H6 H 0.8903 0.5261 0.6826 0.100 Uiso 0.5 1 calc R U P B 1
C13B C 0.878(3) 0.4141(17) 0.6605(11) 0.036(7) Uiso 0.5 1 d D . P B 2
O5B O 0.9638(19) 0.3732(11) 0.6675(7) 0.045(5) Uiso 0.5 1 d D . P B 2
O6B O 0.8727(17) 0.4854(9) 0.6637(6) 0.024(4) Uiso 0.5 1 d D . P B 2
C14 C 0.6661(14) 0.4886(7) 0.5824(4) 0.043(4) Uani 1 1 d . . . . .
H14A H 0.5981 0.5014 0.6061 0.064 Uiso 1 1 calc R U . . .
H14B H 0.7421 0.5193 0.5877 0.064 Uiso 1 1 calc R U . . .
H14C H 0.6335 0.4957 0.5488 0.064 Uiso 1 1 calc R U . . .
C15 C 0.8086(12) 0.3894(8) 0.5532(4) 0.037(3) Uani 1 1 d . . . . .
H15A H 0.8320 0.3387 0.5582 0.056 Uiso 1 1 calc R U . . .
H15B H 0.7767 0.3961 0.5195 0.056 Uiso 1 1 calc R U . . .
H15C H 0.8852 0.4198 0.5584 0.056 Uiso 1 1 calc R U . . .
Zn1 Zn 1.0000 0.0000 0.73761(7) 0.0403(6) Uani 1 2 d S T P . .
O1W O 0.8376(11) -0.0684(4) 0.7444(3) 0.043(3) Uani 1 1 d . . . . .
O2W O 1.1047(11) -0.0611(4) 0.7931(3) 0.044(3) Uani 1 1 d . . . . .
O3W O 0.500(2) 0.0868(10) 0.7328(8) 0.197(12) Uani 1 1 d . U . . .

loop_
_atom_site_aniso_label
_atom_site_aniso_U_11
_atom_site_aniso_U_22
_atom_site_aniso_U_33
_atom_site_aniso_U_23
_atom_site_aniso_U_13
_atom_site_aniso_U_12
Au1 0.0255(3) 0.0256(3) 0.0097(3) 0.000 0.0006(2) 0.000
Au2 0.0198(2) 0.0335(2) 0.00784(17) -0.00283(15) 0.00135(15) -0.0036(2)
Co1 0.0210(8) 0.0307(9) 0.0087(6) 0.0019(6) -0.0010(6) -0.0067(7)
S1 0.0224(15) 0.0413(17) 0.0098(11) 0.0052(12) -0.0017(10) 0.0014(14)
C1 0.028(7) 0.040(7) 0.014(5) 0.005(5) -0.002(5) 0.005(6)
C2 0.023(7) 0.041(8) 0.018(5) 0.007(5) -0.006(5) 0.006(6)
N1 0.030(6) 0.034(6) 0.013(4) 0.004(4) -0.008(4) 0.000(5)
C3 0.063(11) 0.029(7) 0.016(6) 0.005(5) 0.000(6) 0.009(7)
O1 0.042(6) 0.036(5) 0.025(4) 0.012(4) -0.007(4) 0.010(5)
O2 0.042(6) 0.042(6) 0.042(5) 0.010(4) -0.006(5) -0.004(5)
C4 0.035(9) 0.076(11) 0.029(7) 0.007(7) 0.005(6) 0.024(8)
C5 0.042(9) 0.043(8) 0.011(5) 0.001(5) -0.001(5) 0.005(6)
S2 0.0217(15) 0.0281(16) 0.0095(11) -0.0021(10) 0.0018(10) -0.0024(12)
C6 0.031(7) 0.032(7) 0.013(5) -0.003(4) 0.004(5) 0.001(5)
C7 0.030(6) 0.022(5) 0.014(5) 0.003(4) 0.004(5) -0.014(5)
N2 0.035(6) 0.032(6) 0.010(4) -0.001(4) -0.002(4) -0.014(5)
C8 0.046(8) 0.028(7) 0.009(5) 0.002(4) 0.007(5) -0.001(6)
O3 0.103(9) 0.027(5) 0.030(5) -0.016(4) 0.035(5) -0.026(5)
O4 0.042(5) 0.026(4) 0.015(4) -0.003(3) 0.015(3) -0.004(4)
C9 0.051(9) 0.062(10) 0.019(6) -0.005(6) 0.008(6) -0.037(8)
C10 0.015(6) 0.048(8) 0.026(6) 0.009(6) 0.008(5) 0.010(6)
S3 0.0289(17) 0.0275(16) 0.0108(12) 0.0008(11) -0.0008(11) -0.0079(12)
C11 0.040(8) 0.047(8) 0.013(5) 0.001(5) 0.004(5) -0.030(7)
C12 0.027(7) 0.044(8) 0.023(6) -0.001(5) -0.002(5) -0.025(6)
N3 0.022(6) 0.053(8) 0.017(5) 0.000(4) -0.002(4) -0.009(5)
C14 0.061(10) 0.041(9) 0.026(6) 0.007(6) 0.001(6) -0.026(7)
C15 0.025(7) 0.066(10) 0.021(6) 0.000(6) 0.003(5) -0.025(7)
Zn1 0.0837(18) 0.0223(10) 0.0150(9) 0.000 0.000 0.0132(12)
O1W 0.089(9) 0.021(4) 0.018(4) 0.001(3) 0.007(5) 0.000(5)
O2W 0.089(8) 0.024(5) 0.017(4) 0.005(3) 0.007(4) 0.020(5)
O3W 0.168(17) 0.167(17) 0.26(2) 0.172(17) 0.158(19) 0.092(16)

loop_
_atom_type_symbol
_atom_type_description
_atom_type_scat_dispersion_real
_atom_type_scat_dispersion_imag
_atom_type_scat_source
C C 0.0030 0.0016 'International Tables Vol C Tables 4.2.6.8 and 6.1.1.4'
H H 0.0000 0.0000 'International Tables Vol C Tables 4.2.6.8 and 6.1.1.4'
O O 0.0105 0.0059 'International Tables Vol C Tables 4.2.6.8 and 6.1.1.4'
N N 0.0059 0.0032 'International Tables Vol C Tables 4.2.6.8 and 6.1.1.4'
S S 0.1220 0.1203 'International Tables Vol C Tables 4.2.6.8 and 6.1.1.4'
Co Co 0.3513 0.9498 'International Tables Vol C Tables 4.2.6.8 and 6.1.1.4'
Au Au -1.7748 8.6139 'International Tables Vol C Tables 4.2.6.8 and 6.1.1.4'
Zn Zn 0.2936 1.3984 'International Tables Vol C Tables 4.2.6.8 and 6.1.1.4'

loop_
_geom_angle_atom_site_label_1
_geom_angle_atom_site_label_2
_geom_angle_atom_site_label_3
_geom_angle
_geom_angle_site_symmetry_1
_geom_angle_site_symmetry_3
S3 Au1 S3 171.66(15) 4_656 .
S3 Au1 Au2 94.94(8) 4_656 .
S3 Au1 Au2 92.31(7) . .
S3 Au1 Au2 92.31(7) 4_656 4_656
S3 Au1 Au2 94.94(8) . 4_656
Au2 Au1 Au2 59.13(3) . 4_656
S1 Au2 S2 172.17(10) 4_656 .
S1 Au2 Au2 97.61(7) 4_656 4_656
S2 Au2 Au2 89.23(7) . 4_656
S1 Au2 Au1 91.81(8) 4_656 .
S2 Au2 Au1 94.89(7) . .
Au2 Au2 Au1 60.433(13) 4_656 .
N3 Co1 N1 90.4(4) . .
N3 Co1 N2 90.3(4) . .
N1 Co1 N2 88.1(4) . .
N3 Co1 S2 174.9(3) . .
N1 Co1 S2 90.4(3) . .
N2 Co1 S2 84.7(3) . .
N3 Co1 S3 83.7(3) . .
N1 Co1 S3 174.1(3) . .
N2 Co1 S3 92.6(3) . .
S2 Co1 S3 95.50(11) . .
N3 Co1 S1 91.9(3) . .
N1 Co1 S1 85.1(3) . .
N2 Co1 S1 172.8(3) . .
S2 Co1 S1 93.21(12) . .
S3 Co1 S1 94.47(12) . .
C1 S1 Co1 101.2(4) . .
C1 S1 Au2 111.6(4) . 4_656
Co1 S1 Au2 116.06(13) . 4_656
C5 C1 C2 115.5(10) . .
C5 C1 C4 109.7(10) . .
C2 C1 C4 109.8(10) . .
C5 C1 S1 114.7(8) . .
C2 C1 S1 100.8(8) . .
C4 C1 S1 105.7(8) . .
N1 C2 C1 109.2(9) . .
N1 C2 C3 109.1(10) . .
C1 C2 C3 114.4(10) . .
C2 N1 Co1 113.5(6) . .
O1 C3 O2 128.2(12) . .
O1 C3 C2 114.0(12) . .
O2 C3 C2 117.8(13) . .
C3 O1 Zn1 124.2(9) . .
C6 S2 Co1 102.1(4) . .
C6 S2 Au2 109.1(4) . .
Co1 S2 Au2 118.89(12) . .
C10 C6 C9 111.2(11) . .
C10 C6 C7 112.1(9) . .
C9 C6 C7 112.2(9) . .
C10 C6 S2 113.7(7) . .
C9 C6 S2 105.3(8) . .
C7 C6 S2 101.8(8) . .
N2 C7 C8 113.1(9) . .
N2 C7 C6 108.5(8) . .
C8 C7 C6 113.7(10) . .
C7 N2 Co1 115.4(6) . .
O3 C8 O4 123.2(11) . .
O3 C8 C7 119.7(11) . .
O4 C8 C7 117.1(10) . .
C11 S3 Co1 102.2(4) . .
C11 S3 Au1 109.6(3) . .
Co1 S3 Au1 117.65(13) . .
C15 C11 C14 110.5(10) . .
C15 C11 C12 115.3(12) . .
C14 C11 C12 112.1(10) . .
C15 C11 S3 113.1(8) . .
C14 C11 S3 106.1(9) . .
C12 C11 S3 98.9(7) . .
N3 C12 C11 110.5(10) . .
N3 C12 C13 118.3(15) . .
C11 C12 C13 106.5(13) . .
N3 C12 C13B 99.1(14) . .
C11 C12 C13B 113.7(14) . .
C12 N3 Co1 116.9(8) . .
O5 C13 O6 128(3) . .
O5 C13 C12 117(3) . .
O6 C13 C12 115(2) . .
O5B C13B O6B 131(3) . .
O5B C13B C12 126(2) . .
O6B C13B C12 103(2) . .
O1 Zn1 O1 88.6(5) . 2_755
O1 Zn1 O1W 97.6(4) . .
O1 Zn1 O1W 89.6(3) 2_755 .
O1 Zn1 O1W 89.6(3) . 2_755
O1 Zn1 O1W 97.6(4) 2_755 2_755
O1W Zn1 O1W 169.9(4) . 2_755
O1 Zn1 O2W 171.2(4) . .
O1 Zn1 O2W 90.3(3) 2_755 .
O1W Zn1 O2W 91.2(4) . .
O1W Zn1 O2W 81.8(4) 2_755 .
O1 Zn1 O2W 90.3(3) . 2_755
O1 Zn1 O2W 171.2(4) 2_755 2_755
O1W Zn1 O2W 81.9(4) . 2_755
O1W Zn1 O2W 91.2(4) 2_755 2_755
O2W Zn1 O2W 92.2(4) . 2_755

loop_
_geom_bond_atom_site_label_1
_geom_bond_atom_site_label_2
_geom_bond_distance
_geom_bond_site_symmetry_2
Au1 S3 2.278(3) 4_656
Au1 S3 2.278(3) .
Au1 Au2 3.0115(9) .
Au1 Au2 3.0115(9) 4_656
Au2 S1 2.283(2) 4_656
Au2 S2 2.284(3) .
Au2 Au2 2.9720(11) 4_656
Co1 N3 1.991(10) .
Co1 N1 1.995(9) .
Co1 N2 2.003(9) .
Co1 S2 2.238(3) .
Co1 S3 2.239(3) .
Co1 S1 2.249(3) .
S1 C1 1.851(12) .
S1 Au2 2.283(2) 4_656
C1 C5 1.519(18) .
C1 C2 1.537(15) .
C1 C4 1.549(16) .
C2 N1 1.499(15) .
C2 C3 1.537(16) .
C3 O1 1.247(17) .
C3 O2 1.253(17) .
O1 Zn1 2.025(8) .
S2 C6 1.851(11) .
C6 C10 1.523(16) .
C6 C9 1.538(17) .
C6 C7 1.550(14) .
C7 N2 1.505(15) .
C7 C8 1.516(15) .
C8 O3 1.254(14) .
C8 O4 1.270(14) .
S3 C11 1.894(12) .
C11 C15 1.511(17) .
C11 C14 1.51(2) .
C11 C12 1.529(15) .
C12 N3 1.491(16) .
C12 C13 1.54(3) .
C12 C13B 1.62(3) .
C13 O5 1.19(3) .
C13 O6 1.33(3) .
C13B O5B 1.18(3) .
C13B O6B 1.33(3) .
Zn1 O1 2.025(8) 2_755
Zn1 O1W 2.108(10) .
Zn1 O1W 2.108(10) 2_755
Zn1 O2W 2.171(8) .
Zn1 O2W 2.171(8) 2_755

loop_
_geom_torsion_atom_site_label_1
_geom_torsion_atom_site_label_2
_geom_torsion_atom_site_label_3
_geom_torsion_atom_site_label_4
_geom_torsion
_geom_torsion_site_symmetry_1
Co1 S1 C1 C5 85.6(8) .
Au2 S1 C1 C5 -38.4(9) 4_656
Co1 S1 C1 C2 -39.2(8) .
Au2 S1 C1 C2 -163.2(7) 4_656
Co1 S1 C1 C4 -153.5(7) .
Au2 S1 C1 C4 82.5(8) 4_656
C5 C1 C2 N1 -65.7(13) .
C4 C1 C2 N1 169.8(10) .
S1 C1 C2 N1 58.6(10) .
C5 C1 C2 C3 56.9(15) .
C4 C1 C2 C3 -67.7(15) .
S1 C1 C2 C3 -178.9(10) .
C1 C2 N1 Co1 -53.0(11) .
C3 C2 N1 Co1 -178.7(8) .
N1 C2 C3 O1 -137.2(11) .
C1 C2 C3 O1 100.1(13) .
N1 C2 C3 O2 41.3(15) .
C1 C2 C3 O2 -81.3(15) .
O2 C3 O1 Zn1 -14(2) .
C2 C3 O1 Zn1 164.8(7) .
Co1 S2 C6 C10 82.2(8) .
Au2 S2 C6 C10 -44.5(9) .
Co1 S2 C6 C9 -155.9(7) .
Au2 S2 C6 C9 77.4(8) .
Co1 S2 C6 C7 -38.7(7) .
Au2 S2 C6 C7 -165.3(6) .
C10 C6 C7 N2 -66.5(12) .
C9 C6 C7 N2 167.6(10) .
S2 C6 C7 N2 55.5(10) .
C10 C6 C7 C8 60.3(12) .
C9 C6 C7 C8 -65.6(13) .
S2 C6 C7 C8 -177.7(8) .
C8 C7 N2 Co1 -177.1(8) .
C6 C7 N2 Co1 -50.0(11) .
N2 C7 C8 O3 16.8(16) .
C6 C7 C8 O3 -107.6(13) .
N2 C7 C8 O4 -164.1(10) .
C6 C7 C8 O4 71.5(13) .
Co1 S3 C11 C15 81.3(9) .
Au1 S3 C11 C15 -44.2(10) .
Co1 S3 C11 C14 -157.4(7) .
Au1 S3 C11 C14 77.1(8) .
Co1 S3 C11 C12 -41.2(9) .
Au1 S3 C11 C12 -166.7(7) .
C15 C11 C12 N3 -65.2(13) .
C14 C11 C12 N3 167.2(10) .
S3 C11 C12 N3 55.7(11) .
C15 C11 C12 C13 64.6(18) .
C14 C11 C12 C13 -63.1(17) .
S3 C11 C12 C13 -174.6(14) .
C15 C11 C12 C13B 45.2(19) .
C14 C11 C12 C13B -82.5(17) .
S3 C11 C12 C13B 166.1(15) .
C11 C12 N3 Co1 -48.4(12) .
C13 C12 N3 Co1 -171.5(12) .
C13B C12 N3 Co1 -168.0(12) .
N3 C12 C13 O5 31(3) .
C11 C12 C13 O5 -94(3) .
C13B C12 C13 O5 20(4) .
N3 C12 C13 O6 -146(2) .
C11 C12 C13 O6 89(2) .
C13B C12 C13 O6 -157(7) .
N3 C12 C13B O5B 11(3) .
C11 C12 C13B O5B -106(3) .
C13 C12 C13B O5B -178(7) .
N3 C12 C13B O6B -169.1(16) .
C11 C12 C13B O6B 74(2) .
C13 C12 C13B O6B 2(4) .
